data_7226747
loop_
_publ_author_name
'Cheng, Minmin'
'Liu, Xun'
'Luo, Qingping'
'Duan, Xiaohui'
'Pei, Chonghua'

_publ_section_title
;
 Cocrystals of ammonium perchlorate with a series of crown ethers:
 preparation, structures, and properties
;
_journal_issue 43
_journal_name_full CrystEngComm
_journal_page_first 8487
_journal_paper_doi 10.1039/C6CE01455K
_journal_volume 18
_journal_year 2016
_chemical_formula_moiety 'Cl O4, C12 H24 O6, H4 N'
_chemical_formula_sum 'C12 H28 Cl N O10'
_chemical_formula_weight 381.80
_chemical_name_common AP/18C6
_chemical_name_systematic cocrystal
_space_group_crystal_system monoclinic
_space_group_IT_number 14
_space_group_name_Hall '-P 2yn'
_space_group_name_H-M_alt 'P 1 21/n 1'
_symmetry_space_group_name_Hall '-P 2yn'
_symmetry_space_group_name_H-M 'P 1 21/n 1'
_atom_sites_solution_hydrogens mixed
_audit_creation_date 2015-12-28
_audit_creation_method
;
Olex2 1.2
(compiled 2015.09.30 svn.r3233 for OlexSys, GUI svn.r5103)
;
_audit_update_record
;
2016-01-26 deposited with the CCDC.
2016-10-06 downloaded from the CCDC.
;
_cell_angle_alpha 90
_cell_angle_beta 118.257(6)
_cell_angle_gamma 90
_cell_formula_units_Z 8
_cell_length_a 21.9447(9)
_cell_length_b 8.6823(3)
_cell_length_c 22.5551(11)
_cell_measurement_reflns_used 7247
_cell_measurement_temperature 176.41(10)
_cell_measurement_theta_max 70.8130
_cell_measurement_theta_min 5.5560
_cell_volume 3785.3(3)
_computing_cell_refinement
;
CrysAlisPro, Agilent Technologies,
Version 1.171.37.35 (release 13-08-2014 CrysAlis171 .NET)
(compiled Aug 13 2014,18:06:01)
;
_computing_data_collection
;
CrysAlisPro, Agilent Technologies,
Version 1.171.37.35 (release 13-08-2014 CrysAlis171 .NET)
(compiled Aug 13 2014,18:06:01)
;
_computing_data_reduction
;
CrysAlisPro, Agilent Technologies,
Version 1.171.37.35 (release 13-08-2014 CrysAlis171 .NET)
(compiled Aug 13 2014,18:06:01)
;
_computing_molecular_graphics 'Olex2 (Dolomanov et al., 2009)'
_computing_publication_material 'Olex2 (Dolomanov et al., 2009)'
_computing_structure_refinement 'ShelXL (Sheldrick, 2015)'
_computing_structure_solution 'ShelXT (Sheldrick, 2015)'
_diffrn_ambient_environment N~2~
_diffrn_ambient_temperature 176.41(10)
_diffrn_detector 'CCD plate'
_diffrn_detector_area_resol_mean 15.9595
_diffrn_detector_type EosS2
_diffrn_measured_fraction_theta_full 1.000
_diffrn_measured_fraction_theta_max 1.000
_diffrn_measurement_details
;
  1 omega  -30.00   70.00   1.0000    1.1600
omega____ theta____ kappa____ phi______ frames
    -        0.0000   77.0000   30.0000 100

  2 omega  -21.00   69.00   1.0000    1.1600
omega____ theta____ kappa____ phi______ frames
    -        0.0000   57.0000  -60.0000 90

  3 omega  -18.00   80.00   1.0000    4.6400
omega____ theta____ kappa____ phi______ frames
    -       54.0000  -38.0000   60.0000 98

  4 omega   33.00  123.00   1.0000    4.6400
omega____ theta____ kappa____ phi______ frames
    -       54.0000   57.0000 -180.0000 90

  5 omega   23.00  111.00   1.0000    4.6400
omega____ theta____ kappa____ phi______ frames
    -       54.0000 -125.0000 -180.0000 88

  6 omega   33.00  123.00   1.0000    4.6400
omega____ theta____ kappa____ phi______ frames
    -       54.0000   57.0000   30.0000 90

  7 omega  -15.00   75.00   1.0000    4.6400
omega____ theta____ kappa____ phi______ frames
    -       54.0000  -57.0000 -180.0000 90

  8 omega   35.00   93.00   1.0000    5.0000
omega____ theta____ kappa____ phi______ frames
    -      108.0000  -25.0000    0.0000 58

  9 omega   82.00  178.00   1.0000    5.0000
omega____ theta____ kappa____ phi______ frames
    -      108.0000   38.0000 -120.0000 96

 10 omega   35.00   93.00   1.0000    5.0000
omega____ theta____ kappa____ phi______ frames
    -      108.0000  -25.0000   60.0000 58

 11 omega   36.00  116.00   1.0000    5.0000
omega____ theta____ kappa____ phi______ frames
    -      108.0000 -111.0000 -180.0000 80

 12 omega   36.00  116.00   1.0000    5.0000
omega____ theta____ kappa____ phi______ frames
    -      108.0000 -111.0000   60.0000 80

 13 omega   36.00  116.00   1.0000    5.0000
omega____ theta____ kappa____ phi______ frames
    -      108.0000 -111.0000    0.0000 80

 14 omega   36.00   93.00   1.0000    5.0000
omega____ theta____ kappa____ phi______ frames
    -      108.0000  -38.0000  -60.0000 57

 15 omega   82.00  178.00   1.0000    5.0000
omega____ theta____ kappa____ phi______ frames
    -      108.0000   38.0000 -180.0000 96

 16 omega   40.00  130.00   1.0000    5.0000
omega____ theta____ kappa____ phi______ frames
    -      108.0000  -63.0000   30.0000 90
;
_diffrn_measurement_device 'four-circle diffractometer'
_diffrn_measurement_device_type 'New Gemini, Dual, Cu at zero, EosS2'
_diffrn_measurement_method '\w scans'
_diffrn_orient_matrix_UB_11 -0.0079816000
_diffrn_orient_matrix_UB_12 0.0113863000
_diffrn_orient_matrix_UB_13 0.0641559000
_diffrn_orient_matrix_UB_21 -0.0776764000
_diffrn_orient_matrix_UB_22 0.0343984000
_diffrn_orient_matrix_UB_23 -0.0432965000
_diffrn_orient_matrix_UB_31 -0.0159125000
_diffrn_orient_matrix_UB_32 -0.1736910000
_diffrn_orient_matrix_UB_33 -0.0043573000
_diffrn_radiation_monochromator graphite
_diffrn_radiation_probe x-ray
_diffrn_radiation_type CuK\a
_diffrn_radiation_wavelength 1.54184
_diffrn_reflns_av_R_equivalents 0.0332
_diffrn_reflns_av_unetI/netI 0.0271
_diffrn_reflns_Laue_measured_fraction_full 1.000
_diffrn_reflns_Laue_measured_fraction_max 1.000
_diffrn_reflns_limit_h_max 19
_diffrn_reflns_limit_h_min -26
_diffrn_reflns_limit_k_max 7
_diffrn_reflns_limit_k_min -10
_diffrn_reflns_limit_l_max 26
_diffrn_reflns_limit_l_min -25
_diffrn_reflns_number 20336
_diffrn_reflns_point_group_measured_fraction_full 1.000
_diffrn_reflns_point_group_measured_fraction_max 1.000
_diffrn_reflns_theta_full 67.073
_diffrn_reflns_theta_max 67.073
_diffrn_reflns_theta_min 3.873
_diffrn_source 'Enhance (Cu) X-ray Source'
_exptl_absorpt_coefficient_mu 2.230
_exptl_absorpt_correction_T_max 1.00000
_exptl_absorpt_correction_T_min 0.59697
_exptl_absorpt_correction_type multi-scan
_exptl_absorpt_process_details
;
CrysAlisPro, Agilent Technologies,
Version 1.171.37.35 (release 13-08-2014 CrysAlis171 .NET)
(compiled Aug 13 2014,18:06:01)
Empirical absorption correction using spherical harmonics,
 implemented in SCALE3 ABSPACK scaling algorithm.
;
_exptl_crystal_colour 'clear light colourless'
_exptl_crystal_colour_lustre clear
_exptl_crystal_colour_modifier light
_exptl_crystal_colour_primary colourless
_exptl_crystal_density_diffrn 1.340
_exptl_crystal_F_000 1632
_exptl_crystal_recrystallization_method 'Re-crystallisation from solvent: methanol/MTBE'
_exptl_crystal_size_max 0.9
_exptl_crystal_size_mid 0.4
_exptl_crystal_size_min 0.3
_refine_diff_density_max 0.366
_refine_diff_density_min -0.412
_refine_diff_density_rms 0.064
_refine_ls_extinction_method none
_refine_ls_goodness_of_fit_ref 1.041
_refine_ls_hydrogen_treatment mixed
_refine_ls_matrix_type full
_refine_ls_number_parameters 481
_refine_ls_number_reflns 6762
_refine_ls_number_restraints 4
_refine_ls_restrained_S_all 1.041
_refine_ls_R_factor_all 0.0672
_refine_ls_R_factor_gt 0.0585
_refine_ls_shift/su_max 0.001
_refine_ls_shift/su_mean 0.000
_refine_ls_structure_factor_coef Fsqd
_refine_ls_weighting_details 'w=1/[\s^2^(Fo^2^)+(0.0970P)^2^+1.2160P] where P=(Fo^2^+2Fc^2^)/3'
_refine_ls_weighting_scheme calc
_refine_ls_wR_factor_gt 0.1616
_refine_ls_wR_factor_ref 0.1727
_reflns_Friedel_coverage 0.000
_reflns_number_gt 5631
_reflns_number_total 6762
_reflns_threshold_expression 'I > 2\s(I)'
_cod_data_source_file c6ce01455k1.cif
_cod_data_source_block xnkj-cmm-3
_cod_depositor_comments
;
Adding full bibliography for 7226745--7226747.cif.

2017-03-09
Z value and formula fixed to values more according to usual
chemical conventions.                 miguel
;
_cod_original_formula_sum 'C24 H56 Cl2 N2 O20'
_cod_original_formula_weight 763.60
_cod_original_formula_moiety '2(Cl O4), 2(C12 H24 O6), 2(H4 N)'
_cod_original_formula_units_Z 4
_cod_database_code 7226747
_shelx_space_group_comment
;
The symmetry employed for this shelxl refinement is uniquely defined
by the following loop, which should always be used as a source of
symmetry information in preference to the above space-group names.
They are only intended as comments.
;
_reflns_odcompleteness_completeness 99.92
_reflns_odcompleteness_iscentric 1
_reflns_odcompleteness_theta 66.97
_olex2_refinement_description
;
1. Fixed Uiso
 At 1.2 times of:
  All C(H,H) groups
2. Restrained distances
 N00G-H00Z
 0.9 with sigma of 0.02
 N00G-HD
 0.82 with sigma of 0.02
3. Rigid bond restraints
 C011, C015
 with sigma for 1-2 distances of 0.01 and sigma for 1-3 distances of 0.01
 C00U, C00X
 with sigma for 1-2 distances of 0.002 and sigma for 1-3 distances of 0.001
4.a Secondary CH2 refined with riding coordinates:
 C00P(H00A,H00B), C00Q(H00C,H00D), C00R(H00E,H00F), C00S(H00G,H00H), C00T(H00I,
 H00J), C00V(H00K,H00L), C00W(H00M,H00N), C00X(H00S,H00T), C00Y(H00O,H00P),
 C00Z(H00U,H00V), C010(H01I,H01J), C011(H01A,H01B), C012(H01K,H01L), C013(H01C,
 H01D), C014(H01E,H01F), C016(H01M,H01N), C017(H01O,H01P), C018(H01Q,H01R),
 C019(H01S,H01T), C01A(H01U,H01V), C01B(H01W,H01X), C01C(H01Y,H)
;
_shelx_shelxl_version_number 2014/7
_olex2_date_sample_data_collection 2015-07-01
_olex2_submission_special_instructions 'No special instructions were received'

loop_
_space_group_symop_operation_xyz
'x, y, z'
'-x+1/2, y+1/2, -z+1/2'
'-x, -y, -z'
'x-1/2, -y-1/2, z-1/2'

loop_
_atom_site_label
_atom_site_type_symbol
_atom_site_fract_x
_atom_site_fract_y
_atom_site_fract_z
_atom_site_U_iso_or_equiv
_atom_site_adp_type
_atom_site_occupancy
_atom_site_site_symmetry_order
_atom_site_calc_flag
_atom_site_refinement_flags_posn
_atom_site_refinement_flags_adp
Cl01 Cl 0.43640(3) 0.09024(8) 0.60071(3) 0.0619(2) Uani 1 1 d . .
Cl02 Cl 0.10661(3) 0.66558(8) 0.43785(3) 0.0628(2) Uani 1 1 d . .
O003 O 0.35195(10) 0.5206(2) 0.69123(10) 0.0654(5) Uani 1 1 d . .
O004 O 0.27583(10) 0.2965(2) 0.59593(9) 0.0712(5) Uani 1 1 d . .
O005 O 0.43879(10) 0.4106(2) 0.82567(10) 0.0677(5) Uani 1 1 d . .
O006 O 0.31882(10) -0.0843(2) 0.76381(11) 0.0696(5) Uani 1 1 d . .
O007 O 0.68331(10) 0.0401(2) 0.73768(11) 0.0716(5) Uani 1 1 d . .
O008 O 0.61284(12) 0.4188(3) 0.55964(10) 0.0794(6) Uani 1 1 d . .
O009 O 0.39849(10) 0.1384(2) 0.86356(9) 0.0701(5) Uani 1 1 d . .
O00A O 0.23305(10) 0.0225(2) 0.62907(11) 0.0720(5) Uani 1 1 d . .
O00B O 0.68952(11) 0.1493(2) 0.62201(11) 0.0740(6) Uani 1 1 d . .
O00C O 0.65992(11) 0.2559(3) 0.81919(10) 0.0753(6) Uani 1 1 d . .
O00D O 0.59646(10) 0.6412(2) 0.64068(13) 0.0815(6) Uani 1 1 d . .
O00E O 0.58837(11) 0.5292(3) 0.75621(12) 0.0817(6) Uani 1 1 d . .
N00F N 0.37078(15) 0.1772(3) 0.72289(14) 0.0570(5) Uani 1 1 d . .
N00G N 0.59995(13) 0.3021(3) 0.67144(13) 0.0535(5) Uani 1 1 d D .
O00H O 0.48983(12) 0.0621(3) 0.58322(13) 0.0855(6) Uani 1 1 d . .
O00I O 0.17237(12) 0.6984(3) 0.44390(15) 0.1024(8) Uani 1 1 d . .
O00J O 0.05804(14) 0.6420(3) 0.36871(12) 0.0981(8) Uani 1 1 d . .
O00K O 0.37659(13) 0.1496(3) 0.54428(14) 0.0979(8) Uani 1 1 d . .
O00L O 0.46037(14) 0.2027(4) 0.65242(16) 0.1271(12) Uani 1 1 d . .
O00M O 0.41721(16) -0.0473(4) 0.62051(17) 0.1176(10) Uani 1 1 d . .
O00N O 0.10864(16) 0.5304(4) 0.47300(17) 0.1367(13) Uani 1 1 d . .
O00O O 0.08267(17) 0.7936(4) 0.45941(18) 0.1362(12) Uani 1 1 d . .
C00P C 0.41530(16) 0.5908(3) 0.73952(19) 0.0786(9) Uani 1 1 d . .
H00A H 0.4142 0.7001 0.7302 0.094 Uiso 1 1 calc R .
H00B H 0.4539 0.5455 0.7360 0.094 Uiso 1 1 calc R .
C00Q C 0.27716(19) 0.4539(4) 0.57821(15) 0.0767(8) Uani 1 1 d . .
H00C H 0.2398 0.5099 0.5800 0.092 Uiso 1 1 calc R .
H00D H 0.2707 0.4602 0.5326 0.092 Uiso 1 1 calc R .
C00R C 0.34413(18) 0.5233(4) 0.62538(17) 0.0749(8) Uani 1 1 d . .
H00E H 0.3815 0.4661 0.6242 0.090 Uiso 1 1 calc R .
H00F H 0.3461 0.6287 0.6122 0.090 Uiso 1 1 calc R .
C00S C 0.3988(2) -0.0241(4) 0.87648(16) 0.0805(9) Uani 1 1 d . .
H00G H 0.4090 -0.0407 0.9228 0.097 Uiso 1 1 calc R .
H00H H 0.4343 -0.0748 0.8695 0.097 Uiso 1 1 calc R .
C00T C 0.42483(16) 0.5683(4) 0.80756(19) 0.0796(9) Uani 1 1 d . .
H00I H 0.4630 0.6312 0.8390 0.096 Uiso 1 1 calc R .
H00J H 0.3834 0.5998 0.8095 0.096 Uiso 1 1 calc R .
C00U C 0.71372(19) 0.0280(4) 0.80742(19) 0.0878(9) Uani 1 1 d . U
C00V C 0.46140(17) 0.2116(5) 0.90631(16) 0.0844(9) Uani 1 1 d . .
H00K H 0.4979 0.1732 0.8976 0.101 Uiso 1 1 calc R .
H00L H 0.4740 0.1906 0.9530 0.101 Uiso 1 1 calc R .
C00W C 0.32982(19) -0.0896(4) 0.83004(19) 0.0801(9) Uani 1 1 d . .
H00M H 0.3274 -0.1955 0.8425 0.096 Uiso 1 1 calc R .
H00N H 0.2940 -0.0313 0.8337 0.096 Uiso 1 1 calc R .
C00X C 0.6652(2) 0.0918(4) 0.82977(17) 0.0918(10) Uani 1 1 d . U
H00S H 0.6200 0.0447 0.8044 0.110 Uiso 1 1 calc R .
H00T H 0.6819 0.0694 0.8771 0.110 Uiso 1 1 calc R .
C00Y C 0.45244(17) 0.3803(5) 0.89328(16) 0.0832(9) Uani 1 1 d . .
H00O H 0.4143 0.4172 0.8997 0.100 Uiso 1 1 calc R .
H00P H 0.4941 0.4340 0.9247 0.100 Uiso 1 1 calc R .
C00Z C 0.6065(2) 0.5779(5) 0.54371(18) 0.1053(15) Uani 1 1 d . .
H00U H 0.5854 0.5914 0.4953 0.126 Uiso 1 1 calc R .
H00V H 0.6518 0.6255 0.5639 0.126 Uiso 1 1 calc R .
C010 C 0.72540(16) -0.0263(4) 0.7112(2) 0.0882(11) Uani 1 1 d . .
H01I H 0.7328 -0.1349 0.7225 0.106 Uiso 1 1 calc R .
H01J H 0.7701 0.0243 0.7308 0.106 Uiso 1 1 calc R .
C011 C 0.25375(16) -0.1513(3) 0.7165(2) 0.0815(9) Uani 1 1 d . U
H01A H 0.2163 -0.1005 0.7201 0.098 Uiso 1 1 calc R .
H01B H 0.2531 -0.2596 0.7267 0.098 Uiso 1 1 calc R .
C012 C 0.69064(19) -0.0075(4) 0.6383(2) 0.0893(11) Uani 1 1 d . .
H01K H 0.7148 -0.0661 0.6192 0.107 Uiso 1 1 calc R .
H01L H 0.6437 -0.0463 0.6194 0.107 Uiso 1 1 calc R .
C013 C 0.21823(19) 0.2143(5) 0.54791(16) 0.0879(10) Uani 1 1 d . .
H01C H 0.2133 0.2310 0.5033 0.105 Uiso 1 1 calc R .
H01D H 0.1764 0.2502 0.5481 0.105 Uiso 1 1 calc R .
C014 C 0.22835(18) 0.0486(5) 0.56465(16) 0.0851(10) Uani 1 1 d . .
H01E H 0.1899 -0.0095 0.5308 0.102 Uiso 1 1 calc R .
H01F H 0.2704 0.0134 0.5648 0.102 Uiso 1 1 calc R .
C015 C 0.24384(18) -0.1345(4) 0.6479(2) 0.0813(9) Uani 1 1 d . U
C016 C 0.6532(2) 0.1735(5) 0.55073(18) 0.0995(13) Uani 1 1 d . .
H01M H 0.6061 0.1364 0.5329 0.119 Uiso 1 1 calc R .
H01N H 0.6755 0.1158 0.5295 0.119 Uiso 1 1 calc R .
C017 C 0.6525(2) 0.3366(6) 0.53529(17) 0.0999(13) Uani 1 1 d . .
H01O H 0.6994 0.3760 0.5562 0.120 Uiso 1 1 calc R .
H01P H 0.6326 0.3506 0.4870 0.120 Uiso 1 1 calc R .
C018 C 0.6132(2) 0.4943(6) 0.82638(19) 0.1044(14) Uani 1 1 d . .
H01Q H 0.5844 0.5449 0.8424 0.125 Uiso 1 1 calc R .
H01R H 0.6602 0.5314 0.8526 0.125 Uiso 1 1 calc R .
C019 C 0.6111(2) 0.3257(6) 0.83440(17) 0.0965(12) Uani 1 1 d . .
H01S H 0.6217 0.3014 0.8803 0.116 Uiso 1 1 calc R .
H01T H 0.5652 0.2869 0.8044 0.116 Uiso 1 1 calc R .
C01A C 0.5633(2) 0.6514(4) 0.5695(2) 0.1115(17) Uani 1 1 d . .
H01U H 0.5558 0.7587 0.5560 0.134 Uiso 1 1 calc R .
H01V H 0.5186 0.6007 0.5508 0.134 Uiso 1 1 calc R .
C01B C 0.5917(2) 0.6875(4) 0.7426(3) 0.1114(16) Uani 1 1 d . .
H01W H 0.6396 0.7197 0.7619 0.134 Uiso 1 1 calc R .
H01X H 0.5693 0.7485 0.7628 0.134 Uiso 1 1 calc R .
C01C C 0.5571(2) 0.7118(4) 0.6698(3) 0.1204(19) Uani 1 1 d . .
H01Y H 0.5111 0.6673 0.6499 0.144 Uiso 1 1 calc R .
H H 0.5525 0.8213 0.6602 0.144 Uiso 1 1 calc R .
H00W H 0.400(2) 0.143(4) 0.7147(18) 0.081(11) Uiso 1 1 d . .
H00Z H 0.6293(18) 0.234(4) 0.6958(19) 0.113(14) Uiso 1 1 d D .
HA H 0.559(2) 0.259(5) 0.655(2) 0.109(14) Uiso 1 1 d . .
H00X H 0.354(2) 0.099(5) 0.731(2) 0.108(15) Uiso 1 1 d . .
H00Y H 0.388(2) 0.240(5) 0.752(2) 0.096(13) Uiso 1 1 d . .
HB H 0.6074(19) 0.335(4) 0.6457(19) 0.078(12) Uiso 1 1 d . .
HC H 0.339(3) 0.219(6) 0.689(3) 0.124(17) Uiso 1 1 d . .
HD H 0.601(3) 0.381(4) 0.691(2) 0.14(2) Uiso 1 1 d D .
H01G H 0.2854(19) -0.172(4) 0.6455(17) 0.084(10) Uiso 1 1 d . .
H00Q H 0.7628(18) 0.092(4) 0.8309(16) 0.081(9) Uiso 1 1 d . .
H01H H 0.196(2) -0.189(5) 0.611(2) 0.113(13) Uiso 1 1 d . .
H00R H 0.7250(19) -0.083(5) 0.8217(18) 0.097(11) Uiso 1 1 d . .

loop_
_atom_site_aniso_label
_atom_site_aniso_U_11
_atom_site_aniso_U_22
_atom_site_aniso_U_33
_atom_site_aniso_U_23
_atom_site_aniso_U_13
_atom_site_aniso_U_12
Cl01 0.0601(4) 0.0624(4) 0.0691(4) -0.0067(3) 0.0353(3) -0.0018(3)
Cl02 0.0588(4) 0.0717(4) 0.0585(4) 0.0122(3) 0.0282(3) 0.0065(3)
O003 0.0646(11) 0.0603(11) 0.0800(12) 0.0071(9) 0.0413(10) -0.0013(8)
O004 0.0711(12) 0.0791(13) 0.0542(10) 0.0016(9) 0.0221(9) 0.0035(10)
O005 0.0638(11) 0.0646(11) 0.0684(12) -0.0125(9) 0.0261(9) -0.0022(9)
O006 0.0730(12) 0.0605(11) 0.0925(14) 0.0071(10) 0.0531(11) -0.0006(9)
O007 0.0562(10) 0.0584(11) 0.0807(13) 0.0087(9) 0.0164(10) 0.0063(8)
O008 0.0862(14) 0.0893(15) 0.0554(11) 0.0111(10) 0.0274(10) -0.0180(12)
O009 0.0698(12) 0.0783(13) 0.0581(10) 0.0083(9) 0.0269(9) 0.0154(10)
O00A 0.0664(11) 0.0611(11) 0.0875(14) -0.0156(10) 0.0357(10) -0.0047(9)
O00B 0.0712(12) 0.0719(13) 0.0842(14) -0.0259(10) 0.0411(11) -0.0127(10)
O00C 0.0740(12) 0.0926(15) 0.0635(11) -0.0012(10) 0.0359(10) -0.0166(11)
O00D 0.0576(11) 0.0552(11) 0.1099(17) 0.0159(11) 0.0219(11) 0.0068(9)
O00E 0.0764(13) 0.0714(13) 0.1054(17) -0.0316(12) 0.0496(13) -0.0077(10)
N00F 0.0605(14) 0.0576(14) 0.0565(14) -0.0028(12) 0.0307(12) -0.0041(12)
N00G 0.0548(13) 0.0483(12) 0.0562(13) 0.0039(11) 0.0253(11) 0.0016(10)
O00H 0.0815(14) 0.0913(15) 0.1039(17) -0.0117(13) 0.0604(13) 0.0025(12)
O00I 0.0681(13) 0.114(2) 0.128(2) 0.0161(16) 0.0485(14) -0.0031(13)
O00J 0.0905(16) 0.128(2) 0.0692(14) 0.0068(14) 0.0321(12) -0.0016(15)
O00K 0.0834(15) 0.1004(18) 0.1006(18) 0.0205(14) 0.0358(14) 0.0190(13)
O00L 0.0862(17) 0.174(3) 0.136(2) -0.090(2) 0.0645(17) -0.0406(18)
O00M 0.1025(19) 0.108(2) 0.149(3) 0.0529(19) 0.0642(19) 0.0043(16)
O00N 0.0979(19) 0.144(3) 0.136(3) 0.086(2) 0.0297(18) -0.0033(18)
O00O 0.120(2) 0.153(3) 0.134(3) -0.045(2) 0.058(2) 0.024(2)
C00P 0.0610(16) 0.0528(16) 0.119(3) 0.0046(16) 0.0402(18) -0.0084(13)
C00Q 0.097(2) 0.081(2) 0.0616(16) 0.0225(15) 0.0447(17) 0.0205(17)
C00R 0.090(2) 0.0636(17) 0.094(2) 0.0165(16) 0.0625(19) 0.0092(15)
C00S 0.108(3) 0.075(2) 0.0701(18) 0.0254(15) 0.0522(19) 0.0350(19)
C00T 0.0614(16) 0.0605(17) 0.104(3) -0.0234(16) 0.0288(17) -0.0118(13)
C00U 0.078(2) 0.0636(19) 0.083(2) 0.0209(16) 0.0068(15) -0.0045(16)
C00V 0.0726(19) 0.113(3) 0.0585(17) 0.0066(17) 0.0235(15) 0.0122(19)
C00W 0.099(2) 0.0603(17) 0.109(3) 0.0186(17) 0.073(2) 0.0151(16)
C00X 0.105(2) 0.093(2) 0.0615(17) 0.0209(16) 0.0271(17) -0.0291(18)
C00Y 0.0681(18) 0.110(3) 0.0628(17) -0.0298(18) 0.0236(14) -0.0158(18)
C00Z 0.100(3) 0.109(3) 0.0604(19) 0.0356(19) -0.0002(18) -0.038(2)
C010 0.0575(16) 0.0505(16) 0.151(4) 0.0018(19) 0.045(2) 0.0094(13)
C011 0.0610(17) 0.0519(15) 0.133(3) 0.0063(17) 0.0473(19) -0.0071(13)
C012 0.077(2) 0.067(2) 0.130(3) -0.035(2) 0.055(2) -0.0066(16)
C013 0.085(2) 0.109(3) 0.0548(16) -0.0067(17) 0.0214(15) -0.003(2)
C014 0.078(2) 0.104(3) 0.0658(18) -0.0337(18) 0.0285(16) -0.0172(18)
C015 0.0635(18) 0.0627(18) 0.110(3) -0.0182(18) 0.0345(18) -0.0074(15)
C016 0.102(3) 0.131(4) 0.075(2) -0.050(2) 0.049(2) -0.026(2)
C017 0.102(3) 0.151(4) 0.0513(16) -0.014(2) 0.0404(18) -0.041(3)
C018 0.078(2) 0.153(4) 0.087(2) -0.058(3) 0.0425(19) -0.005(2)
C019 0.084(2) 0.153(4) 0.0609(18) -0.011(2) 0.0413(17) -0.016(2)
C01A 0.072(2) 0.066(2) 0.125(3) 0.036(2) -0.012(2) -0.0122(17)
C01B 0.103(3) 0.061(2) 0.204(5) -0.041(3) 0.101(4) -0.010(2)
C01C 0.081(2) 0.0513(19) 0.237(6) 0.028(3) 0.081(3) 0.0201(17)

loop_
_atom_type_symbol
_atom_type_description
_atom_type_scat_dispersion_real
_atom_type_scat_dispersion_imag
_atom_type_scat_source
C C 0.0181 0.0091 'International Tables Vol C Tables 4.2.6.8 and 6.1.1.4'
H H 0.0000 0.0000 'International Tables Vol C Tables 4.2.6.8 and 6.1.1.4'
Cl Cl 0.3639 0.7018 'International Tables Vol C Tables 4.2.6.8 and 6.1.1.4'
N N 0.0311 0.0180 'International Tables Vol C Tables 4.2.6.8 and 6.1.1.4'
O O 0.0492 0.0322 'International Tables Vol C Tables 4.2.6.8 and 6.1.1.4'

loop_
_geom_angle_atom_site_label_1
_geom_angle_atom_site_label_2
_geom_angle_atom_site_label_3
_geom_angle
O00K Cl01 O00H 110.25(16)
O00L Cl01 O00H 108.22(15)
O00L Cl01 O00K 108.2(2)
O00M Cl01 O00H 110.56(17)
O00M Cl01 O00K 107.66(18)
O00M Cl01 O00L 111.9(2)
O00I Cl02 O00J 109.57(17)
O00N Cl02 O00I 110.85(18)
O00N Cl02 O00J 107.7(2)
O00N Cl02 O00O 112.4(3)
O00O Cl02 O00I 109.7(2)
O00O Cl02 O00J 106.39(19)
C00R O003 C00P 112.5(2)
C013 O004 C00Q 113.5(3)
C00T O005 C00Y 113.0(3)
C00W O006 C011 112.8(3)
C00U O007 C010 112.4(3)
C00Z O008 C017 113.4(3)
C00V O009 C00S 113.2(3)
C015 O00A C014 112.3(3)
C012 O00B C016 111.5(3)
C019 O00C C00X 113.3(3)
C01A O00D C01C 113.0(4)
C01B O00E C018 114.2(3)
H00W N00F H00X 104(4)
H00W N00F H00Y 108(4)
H00W N00F HC 112(4)
H00X N00F H00Y 117(4)
H00X N00F HC 107(4)
H00Y N00F HC 109(4)
H00Z N00G HA 107(4)
H00Z N00G HB 113(4)
H00Z N00G HD 114(5)
HA N00G HB 113(4)
HA N00G HD 111(4)
HB N00G HD 98(4)
O003 C00P H00A 109.6
O003 C00P H00B 109.6
O003 C00P C00T 110.3(2)
H00A C00P H00B 108.1
C00T C00P H00A 109.6
C00T C00P H00B 109.6
O004 C00Q H00C 109.8
O004 C00Q H00D 109.8
O004 C00Q C00R 109.5(2)
H00C C00Q H00D 108.2
C00R C00Q H00C 109.8
C00R C00Q H00D 109.8
O003 C00R C00Q 109.6(2)
O003 C00R H00E 109.7
O003 C00R H00F 109.7
C00Q C00R H00E 109.7
C00Q C00R H00F 109.7
H00E C00R H00F 108.2
O009 C00S H00G 109.9
O009 C00S H00H 109.9
O009 C00S C00W 109.1(2)
H00G C00S H00H 108.3
C00W C00S H00G 109.9
C00W C00S H00H 109.9
O005 C00T C00P 109.6(3)
O005 C00T H00I 109.8
O005 C00T H00J 109.8
C00P C00T H00I 109.8
C00P C00T H00J 109.8
H00I C00T H00J 108.2
O007 C00U C00X 108.6(3)
O007 C00U H00Q 110.2(17)
O007 C00U H00R 110(2)
C00X C00U H00Q 110.2(18)
C00X C00U H00R 111(2)
H00Q C00U H00R 107(3)
O009 C00V H00K 110.0
O009 C00V H00L 110.0
O009 C00V C00Y 108.3(3)
H00K C00V H00L 108.4
C00Y C00V H00K 110.0
C00Y C00V H00L 110.0
O006 C00W C00S 110.1(2)
O006 C00W H00M 109.6
O006 C00W H00N 109.6
C00S C00W H00M 109.6
C00S C00W H00N 109.6
H00M C00W H00N 108.2
O00C C00X C00U 109.0(3)
O00C C00X H00S 109.9
O00C C00X H00T 109.9
C00U C00X H00S 109.9
C00U C00X H00T 109.9
H00S C00X H00T 108.3
O005 C00Y C00V 109.4(3)
O005 C00Y H00O 109.8
O005 C00Y H00P 109.8
C00V C00Y H00O 109.8
C00V C00Y H00P 109.8
H00O C00Y H00P 108.2
O008 C00Z H00U 109.9
O008 C00Z H00V 109.9
O008 C00Z C01A 109.1(3)
H00U C00Z H00V 108.3
C01A C00Z H00U 109.9
C01A C00Z H00V 109.9
O007 C010 H01I 109.9
O007 C010 H01J 109.9
O007 C010 C012 109.1(3)
H01I C010 H01J 108.3
C012 C010 H01I 109.9
C012 C010 H01J 109.9
O006 C011 H01A 109.7
O006 C011 H01B 109.7
O006 C011 C015 110.0(3)
H01A C011 H01B 108.2
C015 C011 H01A 109.7
C015 C011 H01B 109.7
O00B C012 C010 109.8(3)
O00B C012 H01K 109.7
O00B C012 H01L 109.7
C010 C012 H01K 109.7
C010 C012 H01L 109.7
H01K C012 H01L 108.2
O004 C013 H01C 109.9
O004 C013 H01D 109.9
O004 C013 C014 109.0(3)
H01C C013 H01D 108.3
C014 C013 H01C 109.9
C014 C013 H01D 109.9
O00A C014 C013 110.2(3)
O00A C014 H01E 109.6
O00A C014 H01F 109.6
C013 C014 H01E 109.6
C013 C014 H01F 109.6
H01E C014 H01F 108.1
O00A C015 C011 109.4(3)
O00A C015 H01G 109(2)
O00A C015 H01H 103(2)
C011 C015 H01G 110(2)
C011 C015 H01H 112(2)
H01G C015 H01H 112(3)
O00B C016 H01M 109.6
O00B C016 H01N 109.6
O00B C016 C017 110.4(3)
H01M C016 H01N 108.1
C017 C016 H01M 109.6
C017 C016 H01N 109.6
O008 C017 C016 109.6(3)
O008 C017 H01O 109.8
O008 C017 H01P 109.8
C016 C017 H01O 109.8
C016 C017 H01P 109.8
H01O C017 H01P 108.2
O00E C018 H01Q 109.9
O00E C018 H01R 109.9
O00E C018 C019 109.0(3)
H01Q C018 H01R 108.3
C019 C018 H01Q 109.9
C019 C018 H01R 109.9
O00C C019 C018 109.0(3)
O00C C019 H01S 109.9
O00C C019 H01T 109.9
C018 C019 H01S 109.9
C018 C019 H01T 109.9
H01S C019 H01T 108.3
O00D C01A C00Z 109.9(3)
O00D C01A H01U 109.7
O00D C01A H01V 109.7
C00Z C01A H01U 109.7
C00Z C01A H01V 109.7
H01U C01A H01V 108.2
O00E C01B H01W 109.8
O00E C01B H01X 109.8
O00E C01B C01C 109.3(3)
H01W C01B H01X 108.3
C01C C01B H01W 109.8
C01C C01B H01X 109.8
O00D C01C C01B 110.2(3)
O00D C01C H01Y 109.6
O00D C01C H 109.6
C01B C01C H01Y 109.6
C01B C01C H 109.6
H01Y C01C H 108.1

loop_
_geom_bond_atom_site_label_1
_geom_bond_atom_site_label_2
_geom_bond_distance
Cl01 O00H 1.424(2)
Cl01 O00K 1.424(3)
Cl01 O00L 1.418(3)
Cl01 O00M 1.408(3)
Cl02 O00I 1.413(2)
Cl02 O00J 1.427(3)
Cl02 O00N 1.405(3)
Cl02 O00O 1.411(3)
O003 C00P 1.434(4)
O003 C00R 1.412(4)
O004 C00Q 1.428(4)
O004 C013 1.408(4)
O005 C00T 1.420(4)
O005 C00Y 1.432(4)
O006 C00W 1.396(4)
O006 C011 1.440(4)
O007 C00U 1.392(4)
O007 C010 1.437(4)
O008 C00Z 1.418(5)
O008 C017 1.422(5)
O009 C00S 1.440(4)
O009 C00V 1.407(4)
O00A C014 1.425(4)
O00A C015 1.414(4)
O00B C012 1.408(4)
O00B C016 1.432(4)
O00C C00X 1.441(4)
O00C C019 1.407(4)
O00D C01A 1.417(5)
O00D C01C 1.446(5)
O00E C018 1.441(5)
O00E C01B 1.417(5)
N00F H00W 0.80(4)
N00F H00X 0.83(5)
N00F H00Y 0.80(5)
N00F HC 0.83(5)
N00G H00Z 0.854(19)
N00G HA 0.88(5)
N00G HB 0.73(4)
N00G HD 0.81(2)
C00P H00A 0.9700
C00P H00B 0.9700
C00P C00T 1.460(5)
C00Q H00C 0.9700
C00Q H00D 0.9700
C00Q C00R 1.474(5)
C00R H00E 0.9700
C00R H00F 0.9700
C00S H00G 0.9700
C00S H00H 0.9700
C00S C00W 1.487(5)
C00T H00I 0.9700
C00T H00J 0.9700
C00U C00X 1.485(6)
C00U H00Q 1.10(3)
C00U H00R 1.01(4)
C00V H00K 0.9700
C00V H00L 0.9700
C00V C00Y 1.489(5)
C00W H00M 0.9700
C00W H00N 0.9700
C00X H00S 0.9700
C00X H00T 0.9700
C00Y H00O 0.9700
C00Y H00P 0.9700
C00Z H00U 0.9700
C00Z H00V 0.9700
C00Z C01A 1.471(7)
C010 H01I 0.9700
C010 H01J 0.9700
C010 C012 1.457(6)
C011 H01A 0.9700
C011 H01B 0.9700
C011 C015 1.465(5)
C012 H01K 0.9700
C012 H01L 0.9700
C013 H01C 0.9700
C013 H01D 0.9700
C013 C014 1.477(5)
C014 H01E 0.9700
C014 H01F 0.9700
C015 H01G 0.99(4)
C015 H01H 1.09(4)
C016 H01M 0.9700
C016 H01N 0.9700
C016 C017 1.456(6)
C017 H01O 0.9700
C017 H01P 0.9700
C018 H01Q 0.9700
C018 H01R 0.9700
C018 C019 1.478(6)
C019 H01S 0.9700
C019 H01T 0.9700
C01A H01U 0.9700
C01A H01V 0.9700
C01B H01W 0.9700
C01B H01X 0.9700
C01B C01C 1.462(7)
C01C H01Y 0.9700
C01C H 0.9700
